data_4304070
loop_
_publ_author_name
'Lucie Norel'
'Fabrice Pointillart'
'Cyrille Train'
'Lise-Marie Chamoreau'
'Kamal Boubekeur'
'Yves Journaux'
'Aaron Brieger'
'David J. R. Brook'

_publ_contact_author
;
Cyrille Train 
;
_publ_contact_author_email train@ccr.jussieu.fr
_publ_contact_author_fax '00 33 1 44 27 38 41'
_publ_contact_author_phone '00 33 1 44 27 30 59'
_publ_section_title
;
Imidazole-Substituted Oxoverdazyl Radical As a Mediator of Intramolecular
and Intermolecular Exchange Interaction
;
_journal_name_full 'Inorganic Chemistry'
_journal_page_first 2396
_journal_page_last 2403
_journal_paper_doi 10.1021/ic701400b
_journal_volume 47
_journal_year 2008
_chemical_formula_moiety 'C17 H11 F12 N6 Ni O5'
_chemical_formula_sum 'C17 H11 F12 N6 Ni O5'
_chemical_formula_weight 666.03
_chemical_name_systematic
;
 ?
;
_space_group_IT_number 14
_symmetry_cell_setting monoclinic
_symmetry_Int_Tables_number 14
_symmetry_space_group_name_Hall '-P 2ybc'
_symmetry_space_group_name_H-M 'P 1 21/c 1'
_atom_sites_solution_hydrogens geom
_atom_sites_solution_primary direct
_atom_sites_solution_secondary difmap
_audit_creation_method SHELXL-97
_cell_angle_alpha 90.00
_cell_angle_beta 95.961(9)
_cell_angle_gamma 90.00
_cell_formula_units_Z 4
_cell_length_a 15.7066(19)
_cell_length_b 8.3784(14)
_cell_length_c 18.402(2)
_cell_measurement_reflns_used 64
_cell_measurement_temperature 250(2)
_cell_measurement_theta_max 16.9
_cell_measurement_theta_min 3.6
_cell_volume 2408.5(6)
_computing_cell_refinement 'Dirax/lsq (Duisenberg & Schreurs, 1989-2000)'
_computing_data_collection 'Collect (Nonius BV, 1997-2000)'
_computing_data_reduction 'EvalCCD (Duisenberg & Schreurs 1990-2000)'
_computing_molecular_graphics 'DIAMOND (Brandenburg, 1999)'
_computing_publication_material 'SHELXL-97 (Sheldrick, 1997)'
_computing_structure_refinement 'SHELXL-97 (Sheldrick, 1997)'
_computing_structure_solution 'SIR92 (Giacovazzo et al, 1993)'
_diffrn_ambient_temperature 250(2)
_diffrn_detector_area_resol_mean 9
_diffrn_measured_fraction_theta_full 0.994
_diffrn_measured_fraction_theta_max 0.994
_diffrn_measurement_device_type KappaCCD
_diffrn_measurement_method 'CCD rotation images, thick slices'
_diffrn_radiation_monochromator graphite
_diffrn_radiation_source 'fine-focus sealed tube'
_diffrn_radiation_type MoK\a
_diffrn_radiation_wavelength 0.71073
_diffrn_reflns_av_R_equivalents 0.0621
_diffrn_reflns_av_sigmaI/netI 0.0685
_diffrn_reflns_limit_h_max 22
_diffrn_reflns_limit_h_min -22
_diffrn_reflns_limit_k_max 11
_diffrn_reflns_limit_k_min -11
_diffrn_reflns_limit_l_max 25
_diffrn_reflns_limit_l_min -25
_diffrn_reflns_number 29936
_diffrn_reflns_theta_full 30.01
_diffrn_reflns_theta_max 30.01
_diffrn_reflns_theta_min 2.67
_diffrn_standards_decay_% 0
_diffrn_standards_number 0
_exptl_absorpt_coefficient_mu 0.942
_exptl_absorpt_correction_T_max 0.876
_exptl_absorpt_correction_T_min 0.742
_exptl_absorpt_correction_type multi-scan
_exptl_absorpt_process_details
; 
R.H. Blessing, Acta Cryst. (1995), A51, 33-38
;
_exptl_crystal_colour red
_exptl_crystal_density_diffrn 1.837
_exptl_crystal_density_meas ?
_exptl_crystal_density_method .
_exptl_crystal_description plate-like
_exptl_crystal_F_000 1324
_exptl_crystal_size_max 0.23
_exptl_crystal_size_mid 0.19
_exptl_crystal_size_min 0.14
_refine_diff_density_max 0.838
_refine_diff_density_min -0.631
_refine_diff_density_rms 0.094
_refine_ls_extinction_method none
_refine_ls_goodness_of_fit_ref 1.014
_refine_ls_hydrogen_treatment constr
_refine_ls_matrix_type full
_refine_ls_number_parameters 372
_refine_ls_number_reflns 6981
_refine_ls_number_restraints 0
_refine_ls_restrained_S_all 1.014
_refine_ls_R_factor_all 0.1281
_refine_ls_R_factor_gt 0.0596
_refine_ls_shift/su_max 0.000
_refine_ls_shift/su_mean 0.000
_refine_ls_structure_factor_coef Fsqd
_refine_ls_weighting_details 'calc w=1/[\s^2^(Fo^2^)+(0.0986P)^2^+2.0605P] where P=(Fo^2^+2Fc^2^)/3'
_refine_ls_weighting_scheme calc
_refine_ls_wR_factor_gt 0.1566
_refine_ls_wR_factor_ref 0.1949
_reflns_number_gt 3827
_reflns_number_total 6981
_reflns_threshold_expression >2sigma(I)
_cod_data_source_file ic701400b-file007.cif
_cod_data_source_block zm007
_cod_original_cell_volume 2408.6(6)
_cod_database_code 4304070

loop_
_symmetry_equiv_pos_as_xyz
'x, y, z'
'-x, y+1/2, -z+1/2'
'-x, -y, -z'
'x, -y-1/2, z-1/2'

loop_
_atom_site_label
_atom_site_type_symbol
_atom_site_fract_x
_atom_site_fract_y
_atom_site_fract_z
_atom_site_U_iso_or_equiv
_atom_site_adp_type
_atom_site_occupancy
_atom_site_symmetry_multiplicity
_atom_site_calc_flag
_atom_site_refinement_flags
_atom_site_disorder_assembly
_atom_site_disorder_group
Ni1 Ni 0.70543(3) 0.20952(5) 0.55987(2) 0.03307(16) Uani 1 1 d . . .
N1 N 0.60868(19) 0.1124(4) 0.62860(16) 0.0364(7) Uani 1 1 d . . .
N2 N 0.6139(2) 0.0393(4) 0.69613(17) 0.0436(8) Uani 1 1 d . . .
N3 N 0.4662(2) -0.0059(5) 0.68302(19) 0.0510(9) Uani 1 1 d . . .
N4 N 0.4565(2) 0.0689(4) 0.61631(18) 0.0458(8) Uani 1 1 d . . .
N5 N 0.4525(2) 0.2445(4) 0.47921(18) 0.0458(8) Uani 1 1 d . . .
H5B H 0.4064 0.2021 0.4822 0.055 Uiso 1 1 d R . .
N6 N 0.59256(18) 0.2751(3) 0.50141(16) 0.0321(6) Uani 1 1 d . . .
O1 O 0.5489(3) -0.0887(5) 0.78572(18) 0.0820(12) Uani 1 1 d . . .
O2 O 0.70728(15) -0.0142(3) 0.51060(14) 0.0382(6) Uani 1 1 d . . .
O3 O 0.77722(16) 0.3022(3) 0.48374(15) 0.0422(6) Uani 1 1 d . . .
O4 O 0.81640(16) 0.1367(3) 0.61724(16) 0.0462(7) Uani 1 1 d . . .
O5 O 0.71513(16) 0.4192(3) 0.61767(14) 0.0399(6) Uani 1 1 d . . .
C1 C 0.5434(3) -0.0229(5) 0.7258(2) 0.0521(11) Uani 1 1 d . . .
C2 C 0.5283(2) 0.1224(4) 0.59435(19) 0.0353(8) Uani 1 1 d . . .
C3 C 0.5233(2) 0.2094(4) 0.52501(19) 0.0351(8) Uani 1 1 d . . .
C4 C 0.5646(3) 0.3574(5) 0.4387(2) 0.0432(9) Uani 1 1 d . . .
H4 H 0.5991 0.4163 0.4105 0.052 Uiso 1 1 calc R . .
C5 C 0.4780(3) 0.3385(6) 0.4247(2) 0.0517(11) Uani 1 1 d . . .
H5 H 0.4431 0.3813 0.3856 0.062 Uiso 1 1 calc R . .
C6 C 0.6987(3) 0.0381(6) 0.7386(2) 0.0577(12) Uani 1 1 d . . .
H6A H 0.7402 -0.0052 0.7092 0.086 Uiso 1 1 calc R . .
H6B H 0.6967 -0.0265 0.7814 0.086 Uiso 1 1 calc R . .
H6C H 0.7146 0.1452 0.7527 0.086 Uiso 1 1 calc R . .
C7 C 0.3873(4) -0.0674(8) 0.7084(3) 0.0861(19) Uani 1 1 d . . .
H7A H 0.3417 0.0077 0.6967 0.129 Uiso 1 1 calc R . .
H7B H 0.3956 -0.0828 0.7604 0.129 Uiso 1 1 calc R . .
H7C H 0.3727 -0.1674 0.6849 0.129 Uiso 1 1 calc R . .
C8 C 0.7642(2) -0.0490(4) 0.4694(2) 0.0386(8) Uani 1 1 d . . .
C9 C 0.8204(3) 0.0517(5) 0.4366(2) 0.0497(10) Uani 1 1 d . . .
H9 H 0.8588 0.0060 0.4074 0.060 Uiso 1 1 calc R . .
C10 C 0.8216(2) 0.2172(5) 0.4455(2) 0.0431(9) Uani 1 1 d . . .
C11 C 0.7727(3) -0.2275(5) 0.4516(3) 0.0542(11) Uani 1 1 d . . .
C12 C 0.8852(3) 0.3135(6) 0.4039(3) 0.0606(12) Uani 1 1 d . . .
C13 C 0.8738(2) 0.2338(5) 0.6428(2) 0.0466(10) Uani 1 1 d . . .
C14 C 0.8652(3) 0.3957(5) 0.6571(3) 0.0531(11) Uani 1 1 d . . .
H14 H 0.9133 0.4536 0.6751 0.064 Uiso 1 1 calc R . .
C15 C 0.7866(2) 0.4737(5) 0.6453(2) 0.0400(8) Uani 1 1 d . . .
C16 C 0.9615(3) 0.1558(8) 0.6616(3) 0.0703(15) Uani 1 1 d . . .
C17 C 0.7841(3) 0.6475(6) 0.6719(3) 0.0576(12) Uani 1 1 d . . .
F1 F 0.7189(2) -0.3185(3) 0.4819(3) 0.1062(14) Uani 1 1 d . . .
F2 F 0.8484(2) -0.2831(4) 0.4765(3) 0.1289(19) Uani 1 1 d . . .
F3 F 0.7647(5) -0.2564(4) 0.3839(2) 0.166(3) Uani 1 1 d . . .
F4 F 0.8476(3) 0.4298(4) 0.3660(2) 0.1034(12) Uani 1 1 d . . .
F5 F 0.9407(3) 0.3874(9) 0.4487(3) 0.171(3) Uani 1 1 d . . .
F6 F 0.9243(4) 0.2307(5) 0.3595(4) 0.199(4) Uani 1 1 d . . .
F7 F 0.9586(3) 0.0393(6) 0.7088(3) 0.1275(16) Uani 1 1 d . . .
F8 F 1.0215(2) 0.2522(5) 0.6857(4) 0.153(2) Uani 1 1 d . . .
F9 F 0.9866(2) 0.0876(7) 0.6037(3) 0.143(2) Uani 1 1 d . . .
F10 F 0.8475(3) 0.7346(4) 0.6527(3) 0.1236(17) Uani 1 1 d . . .
F11 F 0.7940(3) 0.6551(5) 0.74278(19) 0.1172(15) Uani 1 1 d . . .
F12 F 0.7139(2) 0.7234(4) 0.6471(2) 0.1087(16) Uani 1 1 d . . .

loop_
_atom_site_aniso_label
_atom_site_aniso_U_11
_atom_site_aniso_U_22
_atom_site_aniso_U_33
_atom_site_aniso_U_23
_atom_site_aniso_U_13
_atom_site_aniso_U_12
Ni1 0.0246(2) 0.0326(3) 0.0412(3) -0.0067(2) -0.00018(17) 0.00325(18)
N1 0.0346(15) 0.0362(16) 0.0378(16) -0.0027(13) 0.0008(13) 0.0025(12)
N2 0.0487(19) 0.0459(18) 0.0351(16) 0.0015(14) -0.0006(14) 0.0072(15)
N3 0.050(2) 0.060(2) 0.0446(19) 0.0037(17) 0.0115(16) -0.0150(17)
N4 0.0400(18) 0.055(2) 0.0431(18) -0.0005(16) 0.0060(14) -0.0102(15)
N5 0.0250(15) 0.066(2) 0.0453(19) 0.0000(16) -0.0023(13) -0.0018(14)
N6 0.0265(14) 0.0352(15) 0.0347(15) -0.0008(13) 0.0033(12) 0.0029(12)
O1 0.090(3) 0.102(3) 0.054(2) 0.030(2) 0.0112(19) 0.002(2)
O2 0.0332(12) 0.0358(13) 0.0458(14) -0.0084(11) 0.0047(11) 0.0027(10)
O3 0.0345(13) 0.0375(14) 0.0562(16) -0.0047(12) 0.0117(12) 0.0027(11)
O4 0.0319(13) 0.0426(15) 0.0617(17) -0.0083(13) -0.0073(12) 0.0069(12)
O5 0.0305(12) 0.0378(13) 0.0502(15) -0.0137(12) -0.0012(11) 0.0023(10)
C1 0.066(3) 0.051(2) 0.041(2) 0.0012(19) 0.012(2) -0.003(2)
C2 0.0328(18) 0.0369(19) 0.0361(18) -0.0081(15) 0.0029(15) -0.0038(15)
C3 0.0269(16) 0.0422(19) 0.0354(18) -0.0047(16) -0.0005(13) 0.0037(15)
C4 0.041(2) 0.047(2) 0.041(2) 0.0021(18) 0.0018(17) 0.0031(18)
C5 0.041(2) 0.070(3) 0.042(2) 0.011(2) -0.0042(18) 0.010(2)
C6 0.056(3) 0.064(3) 0.049(2) -0.004(2) -0.012(2) 0.018(2)
C7 0.066(3) 0.119(5) 0.076(4) 0.018(4) 0.020(3) -0.036(3)
C8 0.0346(18) 0.0362(19) 0.044(2) -0.0089(16) 0.0016(16) 0.0074(15)
C9 0.043(2) 0.046(2) 0.062(3) -0.005(2) 0.0188(19) 0.0062(18)
C10 0.0322(17) 0.042(2) 0.056(2) -0.0034(19) 0.0084(17) 0.0042(16)
C11 0.057(3) 0.043(2) 0.065(3) -0.013(2) 0.019(2) 0.009(2)
C12 0.049(3) 0.049(3) 0.088(4) 0.002(3) 0.027(2) 0.004(2)
C13 0.0289(18) 0.058(3) 0.051(2) -0.003(2) -0.0047(17) 0.0078(17)
C14 0.035(2) 0.055(3) 0.066(3) -0.011(2) -0.0144(19) -0.0019(18)
C15 0.0337(18) 0.043(2) 0.042(2) -0.0074(17) -0.0008(16) 0.0000(16)
C16 0.034(2) 0.085(4) 0.089(4) -0.008(3) -0.010(2) 0.020(2)
C17 0.056(3) 0.054(3) 0.059(3) -0.017(2) -0.013(2) -0.004(2)
F1 0.101(3) 0.0385(16) 0.193(4) -0.017(2) 0.083(3) -0.0081(16)
F2 0.073(2) 0.058(2) 0.251(6) -0.021(3) -0.008(3) 0.0245(18)
F3 0.371(9) 0.057(2) 0.071(2) -0.0235(18) 0.032(4) 0.002(3)
F4 0.102(3) 0.088(3) 0.126(3) 0.044(2) 0.040(2) 0.009(2)
F5 0.089(3) 0.281(7) 0.139(4) 0.055(4) -0.010(3) -0.107(4)
F6 0.262(7) 0.066(2) 0.317(8) 0.008(3) 0.253(7) 0.008(3)
F7 0.081(3) 0.138(4) 0.156(4) 0.059(3) -0.022(2) 0.042(2)
F8 0.0434(19) 0.111(3) 0.290(7) -0.040(4) -0.060(3) 0.0135(19)
F9 0.067(2) 0.216(6) 0.145(4) -0.046(4) 0.008(2) 0.075(3)
F10 0.106(3) 0.058(2) 0.210(5) -0.027(3) 0.031(3) -0.033(2)
F11 0.182(4) 0.095(3) 0.071(2) -0.039(2) -0.004(2) 0.028(3)
F12 0.089(2) 0.0581(18) 0.165(4) -0.050(2) -0.058(3) 0.0274(17)

loop_
_atom_type_symbol
_atom_type_description
_atom_type_scat_dispersion_real
_atom_type_scat_dispersion_imag
_atom_type_scat_source
C C 0.0033 0.0016 'International Tables Vol C Tables 4.2.6.8 and 6.1.1.4'
H H 0.0000 0.0000 'International Tables Vol C Tables 4.2.6.8 and 6.1.1.4'
N N 0.0061 0.0033 'International Tables Vol C Tables 4.2.6.8 and 6.1.1.4'
O O 0.0106 0.0060 'International Tables Vol C Tables 4.2.6.8 and 6.1.1.4'
F F 0.0171 0.0103 'International Tables Vol C Tables 4.2.6.8 and 6.1.1.4'
Ni Ni 0.3393 1.1124 'International Tables Vol C Tables 4.2.6.8 and 6.1.1.4'

loop_
_geom_angle_atom_site_label_1
_geom_angle_atom_site_label_2
_geom_angle_atom_site_label_3
_geom_angle
_geom_angle_site_symmetry_1
_geom_angle_site_symmetry_3
_geom_angle_publ_flag
O4 Ni1 O3 88.04(12) . . ?
O4 Ni1 N6 178.10(11) . . ?
O3 Ni1 N6 92.70(11) . . ?
O4 Ni1 O5 88.52(10) . . ?
O3 Ni1 O5 90.77(11) . . ?
N6 Ni1 O5 93.22(11) . . ?
O4 Ni1 O2 84.62(10) . . ?
O3 Ni1 O2 90.57(10) . . ?
N6 Ni1 O2 93.62(11) . . ?
O5 Ni1 O2 172.96(10) . . ?
O4 Ni1 N1 101.17(12) . . ?
O3 Ni1 N1 170.42(11) . . ?
N6 Ni1 N1 78.02(11) . . ?
O5 Ni1 N1 92.11(11) . . ?
O2 Ni1 N1 87.69(11) . . ?
C2 N1 N2 114.3(3) . . ?
C2 N1 Ni1 111.8(2) . . ?
N2 N1 Ni1 133.9(2) . . ?
N1 N2 C1 123.2(3) . . ?
N1 N2 C6 116.5(3) . . ?
C1 N2 C6 120.3(3) . . ?
N4 N3 C1 124.5(3) . . ?
N4 N3 C7 115.3(4) . . ?
C1 N3 C7 120.2(4) . . ?
C2 N4 N3 114.2(3) . . ?
C3 N5 C5 107.3(3) . . ?
C3 N5 H5B 122.8 . . ?
C5 N5 H5B 129.1 . . ?
C3 N6 C4 106.3(3) . . ?
C3 N6 Ni1 114.1(2) . . ?
C4 N6 Ni1 139.2(3) . . ?
C8 O2 Ni1 120.8(2) . . ?
C10 O3 Ni1 123.0(3) . . ?
C13 O4 Ni1 122.5(3) . . ?
C15 O5 Ni1 122.1(2) . . ?
O1 C1 N3 122.3(4) . . ?
O1 C1 N2 122.6(4) . . ?
N3 C1 N2 115.2(4) . . ?
N4 C2 N1 128.6(3) . . ?
N4 C2 C3 117.9(3) . . ?
N1 C2 C3 113.5(3) . . ?
N6 C3 N5 110.7(3) . . ?
N6 C3 C2 121.3(3) . . ?
N5 C3 C2 127.9(3) . . ?
C5 C4 N6 109.0(4) . . ?
C5 C4 H4 125.5 . . ?
N6 C4 H4 125.5 . . ?
C4 C5 N5 106.8(3) . . ?
C4 C5 H5 126.6 . . ?
N5 C5 H5 126.6 . . ?
N2 C6 H6A 109.5 . . ?
N2 C6 H6B 109.5 . . ?
H6A C6 H6B 109.5 . . ?
N2 C6 H6C 109.5 . . ?
H6A C6 H6C 109.5 . . ?
H6B C6 H6C 109.5 . . ?
N3 C7 H7A 109.5 . . ?
N3 C7 H7B 109.5 . . ?
H7A C7 H7B 109.5 . . ?
N3 C7 H7C 109.5 . . ?
H7A C7 H7C 109.5 . . ?
H7B C7 H7C 109.5 . . ?
O2 C8 C9 129.4(4) . . ?
O2 C8 C11 115.7(4) . . ?
C9 C8 C11 114.9(4) . . ?
C10 C9 C8 123.3(4) . . ?
C10 C9 H9 118.4 . . ?
C8 C9 H9 118.4 . . ?
O3 C10 C9 128.7(4) . . ?
O3 C10 C12 113.8(4) . . ?
C9 C10 C12 117.5(4) . . ?
F3 C11 F1 107.9(5) . . ?
F3 C11 F2 105.6(5) . . ?
F1 C11 F2 104.3(5) . . ?
F3 C11 C8 113.2(4) . . ?
F1 C11 C8 113.7(4) . . ?
F2 C11 C8 111.4(4) . . ?
F6 C12 F5 109.3(6) . . ?
F6 C12 F4 106.5(6) . . ?
F5 C12 F4 102.7(5) . . ?
F6 C12 C10 114.3(4) . . ?
F5 C12 C10 111.2(5) . . ?
F4 C12 C10 112.1(4) . . ?
O4 C13 C14 128.0(4) . . ?
O4 C13 C16 113.5(4) . . ?
C14 C13 C16 118.4(4) . . ?
C13 C14 C15 122.0(4) . . ?
C13 C14 H14 119.0 . . ?
C15 C14 H14 119.0 . . ?
O5 C15 C14 128.8(4) . . ?
O5 C15 C17 114.7(3) . . ?
C14 C15 C17 116.4(3) . . ?
F8 C16 F9 106.5(6) . . ?
F8 C16 F7 108.3(5) . . ?
F9 C16 F7 104.4(6) . . ?
F8 C16 C13 114.9(5) . . ?
F9 C16 C13 110.1(4) . . ?
F7 C16 C13 112.0(5) . . ?
F11 C17 F10 103.2(4) . . ?
F11 C17 F12 109.5(5) . . ?
F10 C17 F12 105.7(5) . . ?
F11 C17 C15 111.2(4) . . ?
F10 C17 C15 113.3(4) . . ?
F12 C17 C15 113.3(3) . . ?

loop_
_geom_bond_atom_site_label_1
_geom_bond_atom_site_label_2
_geom_bond_distance
_geom_bond_site_symmetry_2
_geom_bond_publ_flag
Ni1 O4 2.035(3) . ?
Ni1 O3 2.041(3) . ?
Ni1 N6 2.051(3) . ?
Ni1 O5 2.051(2) . ?
Ni1 O2 2.083(2) . ?
Ni1 N1 2.229(3) . ?
N1 C2 1.354(5) . ?
N1 N2 1.380(4) . ?
N2 C1 1.386(6) . ?
N2 C6 1.473(5) . ?
N3 N4 1.373(5) . ?
N3 C1 1.382(6) . ?
N3 C7 1.464(6) . ?
N4 C2 1.315(5) . ?
N5 C3 1.357(5) . ?
N5 C5 1.368(6) . ?
N5 H5B 0.8137 . ?
N6 C3 1.331(5) . ?
N6 C4 1.376(5) . ?
O1 C1 1.227(5) . ?
O2 C8 1.265(4) . ?
O3 C10 1.261(5) . ?
O4 C13 1.268(5) . ?
O5 C15 1.268(4) . ?
C2 C3 1.465(5) . ?
C4 C5 1.368(6) . ?
C4 H4 0.9300 . ?
C5 H5 0.9300 . ?
C6 H6A 0.9600 . ?
C6 H6B 0.9600 . ?
C6 H6C 0.9600 . ?
C7 H7A 0.9600 . ?
C7 H7B 0.9600 . ?
C7 H7C 0.9600 . ?
C8 C9 1.403(6) . ?
C8 C11 1.540(5) . ?
C9 C10 1.396(6) . ?
C9 H9 0.9300 . ?
C10 C12 1.546(6) . ?
C11 F3 1.263(6) . ?
C11 F1 1.306(6) . ?
C11 F2 1.314(6) . ?
C12 F6 1.278(6) . ?
C12 F5 1.293(7) . ?
C12 F4 1.304(6) . ?
C13 C14 1.391(6) . ?
C13 C16 1.531(6) . ?
C14 C15 1.394(6) . ?
C14 H14 0.9300 . ?
C15 C17 1.538(6) . ?
C16 F8 1.284(7) . ?
C16 F9 1.305(7) . ?
C16 F7 1.310(7) . ?
C17 F11 1.299(6) . ?
C17 F10 1.312(6) . ?
C17 F12 1.314(6) . ?
